data_2241890
loop_
_publ_author_name
'Park, Hyunjin'
'Kwon, Eunjin'
'Yoon, Il'
'Kim, Jineun'

_publ_section_title
;
 Crystal structure of
 <i>catena</i>-poly[[(<i>N</i>,<i>N</i>-diethyl-3-mesitylsulfonyl-1<i>H</i>-1,2,4-triazole-1-carboxamide-\k<i>N</i>^1^)silver(I)]-\m-nitrato-\k^3^<i>O</i>,<i>O</i>':<i>O</i>]
;
_journal_issue 11
_journal_name_full 'Acta Crystallographica Section E'
_journal_page_first 1610
_journal_page_last 1613
_journal_paper_doi 10.1107/S2056989016016662
_journal_volume 72
_journal_year 2016
_chemical_formula_iupac '[Ag (C16 H22 N4 O3 S) (N O3)]'
_chemical_formula_moiety 'C16 H22 Ag N5 O6 S'
_chemical_formula_sum 'C16 H22 Ag N5 O6 S'
_chemical_formula_weight 520.31
_chemical_name_systematic
<i>catena</i>-Poly[[(<i>N</i>,<i>N</i>-diethyl-3-mesitylsulfonyl-1<i>H</i>-1,2,4-triazole-1-carboxamide-\k<i>N</i>^1^)silver(I)]-\m-nitrato-\k^3^<i>O</i>,<i>O</i>':<i>O</i>]
_space_group_crystal_system orthorhombic
_space_group_IT_number 33
_space_group_name_Hall 'P 2c -2n'
_space_group_name_H-M_alt 'P n a 21'
_symmetry_space_group_name_Hall 'P 2c -2n'
_symmetry_space_group_name_H-M 'P n a 21'
_atom_sites_solution_hydrogens geom
_audit_creation_method SHELXL-2014/7
_cell_angle_alpha 90
_cell_angle_beta 90
_cell_angle_gamma 90
_cell_formula_units_Z 4
_cell_length_a 9.0947(2)
_cell_length_b 31.0133(6)
_cell_length_c 7.19340(10)
_cell_measurement_reflns_used 7087
_cell_measurement_temperature 173(2)
_cell_measurement_theta_max 27.10
_cell_measurement_theta_min 2.33
_cell_volume 2028.95(7)
_computing_cell_refinement
;
SAINT (Bruker, 2014)
;
_computing_data_collection
;
APEX2 (Bruker, 2014)
;
_computing_data_reduction
;
SAINT (Bruker, 2014)
;
_computing_molecular_graphics
;
DIAMOND (Brandenburg, 2010)
;
_computing_publication_material
;
SHELXTL (Sheldrick, 2008) and publCIF (Westrip, 2010)
;
_computing_structure_refinement
;
SHELXL2014 (Sheldrick, 2015)
;
_computing_structure_solution
;
SHELXS97 (Sheldrick, 2008)
;
_diffrn_ambient_temperature 173(2)
_diffrn_measured_fraction_theta_full 0.999
_diffrn_measured_fraction_theta_max 0.999
_diffrn_measurement_device_type 'Bruker APEXII CCD'
_diffrn_measurement_method '\f and \w scans'
_diffrn_radiation_type MoK\a
_diffrn_radiation_wavelength 0.71073
_diffrn_reflns_av_R_equivalents 0.0416
_diffrn_reflns_limit_h_max 11
_diffrn_reflns_limit_h_min -12
_diffrn_reflns_limit_k_max 41
_diffrn_reflns_limit_k_min -39
_diffrn_reflns_limit_l_max 9
_diffrn_reflns_limit_l_min -9
_diffrn_reflns_number 17454
_diffrn_reflns_theta_full 25.242
_diffrn_reflns_theta_max 28.288
_diffrn_reflns_theta_min 2.334
_exptl_absorpt_coefficient_mu 1.140
_exptl_absorpt_correction_T_max 0.7457
_exptl_absorpt_correction_T_min 0.5793
_exptl_absorpt_correction_type multi-scan
_exptl_absorpt_process_details
;
(SADABS; Bruker, 2014)
;
_exptl_crystal_colour colourless
_exptl_crystal_density_diffrn 1.703
_exptl_crystal_description plate
_exptl_crystal_F_000 1056
_exptl_crystal_size_max 0.480
_exptl_crystal_size_mid 0.100
_exptl_crystal_size_min 0.020
_refine_diff_density_max 0.654
_refine_diff_density_min -0.392
_refine_ls_abs_structure_details
;
Flack <i>x</i> determined using 1577 quotients
[(<i>I</i>^+^)-(<i>I</i>^-^)]/[(<i>I</i>^+^)+(<i>I</i>^-^)]
(Parsons et al., 2013)
;
_refine_ls_abs_structure_Flack 0.003(14)
_refine_ls_extinction_method none
_refine_ls_goodness_of_fit_ref 0.983
_refine_ls_hydrogen_treatment constr
_refine_ls_matrix_type full
_refine_ls_number_parameters 267
_refine_ls_number_reflns 4760
_refine_ls_number_restraints 1
_refine_ls_restrained_S_all 0.982
_refine_ls_R_factor_all 0.0345
_refine_ls_R_factor_gt 0.0295
_refine_ls_shift/su_max 0.002
_refine_ls_shift/su_mean 0.000
_refine_ls_structure_factor_coef Fsqd
_refine_ls_weighting_details 'w=1/[\s^2^(Fo^2^)+(0.0179P)^2^] where P=(Fo^2^+2Fc^2^)/3'
_refine_ls_weighting_scheme calc
_refine_ls_wR_factor_gt 0.0515
_refine_ls_wR_factor_ref 0.0533
_reflns_number_gt 4259
_reflns_number_total 4760
_reflns_threshold_expression 'I > 2\s(I)'
_cod_data_source_file vn2117sup1.cif
_cod_data_source_block I
_cod_database_code 2241890
_shelx_space_group_comment
;
The symmetry employed for this shelxl refinement is uniquely defined
by the following loop, which should always be used as a source of
symmetry information in preference to the above space-group names.
They are only intended as comments.
;
_shelx_estimated_absorpt_t_min 0.611
_shelx_estimated_absorpt_t_max 0.978

loop_
_space_group_symop_operation_xyz
'x, y, z'
'-x, -y, z+1/2'
'-x+1/2, y+1/2, z+1/2'
'x+1/2, -y+1/2, z'

loop_
_atom_site_type_symbol
_atom_site_label
_atom_site_fract_x
_atom_site_fract_y
_atom_site_fract_z
_atom_site_U_iso_or_equiv
_atom_site_adp_type
_atom_site_calc_flag
_atom_site_occupancy
Ag Ag1 0.62392(3) 0.52477(2) 0.76161(6) 0.03314(9) Uani d 1
S S1 0.73402(9) 0.64406(3) 0.83512(13) 0.01964(19) Uani d 1
O O1 0.6829(3) 0.66757(8) 0.9943(4) 0.0300(7) Uani d 1
O O2 0.6265(2) 0.62494(9) 0.7166(4) 0.0309(8) Uani d 1
O O3 1.1685(2) 0.53847(7) 1.2570(5) 0.0290(5) Uani d 1
O O4 0.3336(4) 0.51667(11) 0.6854(5) 0.0486(9) Uani d 1
O O5 0.4227(3) 0.49348(10) 0.9434(4) 0.0382(7) Uani d 1
O O6 0.1895(3) 0.48605(10) 0.8835(5) 0.0424(8) Uani d 1
N N1 0.8072(3) 0.55871(9) 0.9126(4) 0.0206(7) Uani d 1
N N2 0.9749(3) 0.60970(9) 0.9892(4) 0.0187(6) Uani d 1
N N3 1.0242(3) 0.56942(9) 1.0338(4) 0.0183(6) Uani d 1
N N4 1.2736(3) 0.58767(9) 1.0626(4) 0.0206(7) Uani d 1
N N5 0.3120(4) 0.49853(10) 0.8351(5) 0.0266(8) Uani d 1
C C1 0.8614(3) 0.67468(11) 0.7068(5) 0.0205(9) Uani d 1
C C2 0.9148(3) 0.71461(10) 0.7730(7) 0.0218(7) Uani d 1
C C3 1.0110(4) 0.73701(13) 0.6569(6) 0.0286(9) Uani d 1
H H3 1.0465 0.7642 0.6973 0.034 Uiso calc 1
C C4 1.0571(4) 0.72185(14) 0.4873(6) 0.0300(9) Uani d 1
C C5 1.0073(4) 0.68155(14) 0.4304(6) 0.0303(10) Uani d 1
H H5 1.0412 0.6703 0.3152 0.036 Uiso calc 1
C C6 0.9102(4) 0.65722(12) 0.5352(5) 0.0232(8) Uani d 1
C C7 0.8791(4) 0.73432(14) 0.9579(6) 0.0353(10) Uani d 1
H H7A 0.9450 0.7587 0.9811 0.053 Uiso calc 1
H H7B 0.8919 0.7127 1.0559 0.053 Uiso calc 1
H H7C 0.7769 0.7444 0.9576 0.053 Uiso calc 1
C C8 1.1603(5) 0.74778(18) 0.3669(7) 0.0526(14) Uani d 1
H H8A 1.1032 0.7677 0.2896 0.079 Uiso calc 1
H H8B 1.2166 0.7283 0.2868 0.079 Uiso calc 1
H H8C 1.2279 0.7642 0.4459 0.079 Uiso calc 1
C C9 0.8679(5) 0.61345(14) 0.4610(6) 0.0391(11) Uani d 1
H H9A 0.7697 0.6150 0.4054 0.059 Uiso calc 1
H H9B 0.8673 0.5925 0.5630 0.059 Uiso calc 1
H H9C 0.9391 0.6044 0.3665 0.059 Uiso calc 1
C C10 0.8450(3) 0.60100(11) 0.9190(5) 0.0177(8) Uani d 1
C C11 0.9224(4) 0.53946(12) 0.9906(5) 0.0216(8) Uani d 1
H H11 0.9315 0.5094 1.0124 0.026 Uiso calc 1
C C12 1.1648(4) 0.56330(12) 1.1294(5) 0.0193(8) Uani d 1
C C13 1.2803(4) 0.60769(12) 0.8765(6) 0.0254(9) Uani d 1
H H13A 1.1939 0.5983 0.8031 0.030 Uiso calc 1
H H13B 1.3697 0.5974 0.8116 0.030 Uiso calc 1
C C14 1.2828(4) 0.65612(13) 0.8847(7) 0.0365(11) Uani d 1
H H14A 1.1910 0.6666 0.9400 0.055 Uiso calc 1
H H14B 1.2929 0.6678 0.7587 0.055 Uiso calc 1
H H14C 1.3661 0.6656 0.9608 0.055 Uiso calc 1
C C15 1.4092(4) 0.58914(14) 1.1768(6) 0.0319(10) Uani d 1
H H15A 1.4890 0.6026 1.1035 0.038 Uiso calc 1
H H15B 1.4398 0.5593 1.2073 0.038 Uiso calc 1
C C16 1.3886(5) 0.6139(2) 1.3531(8) 0.0642(17) Uani d 1
H H16A 1.3571 0.6433 1.3238 0.096 Uiso calc 1
H H16B 1.4816 0.6148 1.4217 0.096 Uiso calc 1
H H16C 1.3134 0.5998 1.4294 0.096 Uiso calc 1

loop_
_atom_site_aniso_label
_atom_site_aniso_U_11
_atom_site_aniso_U_22
_atom_site_aniso_U_33
_atom_site_aniso_U_12
_atom_site_aniso_U_13
_atom_site_aniso_U_23
Ag1 0.01833(12) 0.03174(15) 0.04934(19) -0.00517(11) -0.00399(18) -0.01117(19)
S1 0.0136(4) 0.0221(4) 0.0232(5) 0.0013(3) 0.0017(4) 0.0027(4)
O1 0.0276(14) 0.0292(15) 0.0333(18) 0.0050(11) 0.0131(13) 0.0002(13)
O2 0.0178(11) 0.0376(15) 0.037(2) -0.0045(10) -0.0073(12) 0.0054(13)
O3 0.0248(12) 0.0308(13) 0.0315(14) -0.0015(9) -0.0036(18) 0.0114(18)
O4 0.064(2) 0.044(2) 0.037(2) -0.0106(17) 0.0084(16) 0.0004(17)
O5 0.0227(13) 0.057(2) 0.0346(19) 0.0013(14) -0.0001(14) -0.0022(16)
O6 0.0200(14) 0.053(2) 0.054(2) -0.0094(13) 0.0092(14) -0.0063(16)
N1 0.0154(14) 0.0192(16) 0.0272(19) -0.0024(12) 0.0000(13) -0.0001(14)
N2 0.0189(14) 0.0181(15) 0.0192(17) 0.0011(11) -0.0022(13) 0.0017(13)
N3 0.0164(14) 0.0183(16) 0.0203(17) -0.0009(11) -0.0002(13) 0.0040(14)
N4 0.0152(14) 0.0212(16) 0.0253(19) -0.0034(12) -0.0062(13) 0.0060(14)
N5 0.0290(18) 0.0226(18) 0.028(2) -0.0009(14) 0.0059(16) -0.0059(16)
C1 0.0175(16) 0.0221(18) 0.022(2) 0.0025(13) 0.0002(15) 0.0049(14)
C2 0.0220(15) 0.0231(16) 0.0204(19) 0.0025(12) -0.006(2) 0.003(2)
C3 0.029(2) 0.028(2) 0.029(2) -0.0089(17) -0.0079(18) 0.0088(19)
C4 0.0210(19) 0.045(3) 0.024(2) -0.0072(17) -0.0035(18) 0.013(2)
C5 0.026(2) 0.045(3) 0.019(2) 0.0022(18) 0.0054(18) 0.0061(19)
C6 0.0224(18) 0.026(2) 0.021(2) 0.0042(15) 0.0016(16) 0.0023(17)
C7 0.044(2) 0.025(2) 0.037(3) -0.0028(18) -0.001(2) -0.0045(19)
C8 0.043(3) 0.078(4) 0.037(3) -0.026(3) 0.002(2) 0.019(3)
C9 0.059(3) 0.031(2) 0.027(3) -0.004(2) 0.008(2) -0.008(2)
C10 0.0126(16) 0.0185(18) 0.022(2) 0.0003(13) 0.0030(15) 0.0006(16)
C11 0.0222(18) 0.0211(18) 0.021(2) -0.0047(14) 0.0032(17) 0.0029(16)
C12 0.0166(17) 0.0185(19) 0.023(2) 0.0010(13) 0.0000(16) 0.0005(16)
C13 0.0181(17) 0.031(2) 0.027(2) -0.0019(15) 0.0039(16) 0.0053(17)
C14 0.030(2) 0.027(2) 0.052(3) -0.0036(17) 0.000(2) 0.016(2)
C15 0.0199(19) 0.033(2) 0.042(3) -0.0039(17) -0.0091(18) 0.007(2)
C16 0.045(3) 0.095(5) 0.053(3) -0.001(3) -0.026(3) -0.025(3)

loop_
_atom_type_symbol
_atom_type_description
_atom_type_scat_dispersion_real
_atom_type_scat_dispersion_imag
_atom_type_scat_source
C C 0.0033 0.0016 'International Tables Vol C Tables 4.2.6.8 and 6.1.1.4'
H H 0.0000 0.0000 'International Tables Vol C Tables 4.2.6.8 and 6.1.1.4'
N N 0.0061 0.0033 'International Tables Vol C Tables 4.2.6.8 and 6.1.1.4'
O O 0.0106 0.0060 'International Tables Vol C Tables 4.2.6.8 and 6.1.1.4'
S S 0.1246 0.1234 'International Tables Vol C Tables 4.2.6.8 and 6.1.1.4'
Ag Ag -0.8971 1.1015 'International Tables Vol C Tables 4.2.6.8 and 6.1.1.4'

loop_
_geom_angle_atom_site_label_1
_geom_angle_atom_site_label_2
_geom_angle_atom_site_label_3
_geom_angle_site_symmetry_1
_geom_angle_site_symmetry_3
_geom_angle
N1 Ag1 O5 . 2_664 134.63(11)
N1 Ag1 O5 . . 118.75(11)
O5 Ag1 O5 2_664 . 106.52(5)
O2 S1 O1 . . 117.78(16)
O2 S1 C1 . . 111.23(17)
O1 S1 C1 . . 110.96(16)
O2 S1 C10 . . 106.22(17)
O1 S1 C10 . . 107.14(17)
C1 S1 C10 . . 102.10(16)
N5 O5 Ag1 . 2_665 118.1(2)
N5 O5 Ag1 . . 102.3(2)
Ag1 O5 Ag1 2_665 . 137.37(12)
C11 N1 C10 . . 102.7(3)
C11 N1 Ag1 . . 125.2(2)
C10 N1 Ag1 . . 131.0(2)
C10 N2 N3 . . 101.4(3)
C11 N3 N2 . . 110.5(3)
C11 N3 C12 . . 128.2(3)
N2 N3 C12 . . 121.0(3)
C12 N4 C13 . . 126.5(3)
C12 N4 C15 . . 115.7(3)
C13 N4 C15 . . 117.1(3)
O6 N5 O4 . . 122.4(4)
O6 N5 O5 . . 120.0(4)
O4 N5 O5 . . 117.6(4)
C2 C1 C6 . . 121.3(3)
C2 C1 S1 . . 121.5(3)
C6 C1 S1 . . 117.2(3)
C3 C2 C1 . . 116.8(4)
C3 C2 C7 . . 117.6(3)
C1 C2 C7 . . 125.6(3)
C4 C3 C2 . . 123.6(4)
C4 C3 H3 . . 118.2
C2 C3 H3 . . 118.2
C3 C4 C5 . . 118.0(4)
C3 C4 C8 . . 121.2(4)
C5 C4 C8 . . 120.8(4)
C6 C5 C4 . . 122.5(4)
C6 C5 H5 . . 118.8
C4 C5 H5 . . 118.8
C5 C6 C1 . . 117.7(4)
C5 C6 C9 . . 117.4(4)
C1 C6 C9 . . 124.8(3)
C2 C7 H7A . . 109.5
C2 C7 H7B . . 109.5
H7A C7 H7B . . 109.5
C2 C7 H7C . . 109.5
H7A C7 H7C . . 109.5
H7B C7 H7C . . 109.5
C4 C8 H8A . . 109.5
C4 C8 H8B . . 109.5
H8A C8 H8B . . 109.5
C4 C8 H8C . . 109.5
H8A C8 H8C . . 109.5
H8B C8 H8C . . 109.5
C6 C9 H9A . . 109.5
C6 C9 H9B . . 109.5
H9A C9 H9B . . 109.5
C6 C9 H9C . . 109.5
H9A C9 H9C . . 109.5
H9B C9 H9C . . 109.5
N2 C10 N1 . . 116.1(3)
N2 C10 S1 . . 119.1(3)
N1 C10 S1 . . 124.8(3)
N1 C11 N3 . . 109.2(3)
N1 C11 H11 . . 125.4
N3 C11 H11 . . 125.4
O3 C12 N4 . . 128.3(3)
O3 C12 N3 . . 117.9(3)
N4 C12 N3 . . 113.9(3)
N4 C13 C14 . . 112.6(3)
N4 C13 H13A . . 109.1
C14 C13 H13A . . 109.1
N4 C13 H13B . . 109.1
C14 C13 H13B . . 109.1
H13A C13 H13B . . 107.8
C13 C14 H14A . . 109.5
C13 C14 H14B . . 109.5
H14A C14 H14B . . 109.5
C13 C14 H14C . . 109.5
H14A C14 H14C . . 109.5
H14B C14 H14C . . 109.5
N4 C15 C16 . . 112.4(4)
N4 C15 H15A . . 109.1
C16 C15 H15A . . 109.1
N4 C15 H15B . . 109.1
C16 C15 H15B . . 109.1
H15A C15 H15B . . 107.9
C15 C16 H16A . . 109.5
C15 C16 H16B . . 109.5
H16A C16 H16B . . 109.5
C15 C16 H16C . . 109.5
H16A C16 H16C . . 109.5
H16B C16 H16C . . 109.5

loop_
_geom_bond_atom_site_label_1
_geom_bond_atom_site_label_2
_geom_bond_site_symmetry_2
_geom_bond_distance
Ag1 N1 . 2.250(3)
Ag1 O5 2_664 2.396(3)
Ag1 O5 . 2.450(3)
S1 O2 . 1.426(3)
S1 O1 . 1.435(3)
S1 C1 . 1.760(4)
S1 C10 . 1.779(3)
O3 C12 . 1.198(5)
O4 N5 . 1.231(4)
O5 N5 . 1.282(4)
O5 Ag1 2_665 2.396(3)
O6 N5 . 1.230(4)
N1 C11 . 1.330(5)
N1 C10 . 1.357(4)
N2 C10 . 1.313(4)
N2 N3 . 1.365(4)
N3 C11 . 1.348(4)
N3 C12 . 1.465(4)
N4 C12 . 1.334(4)
N4 C13 . 1.477(5)
N4 C15 . 1.483(5)
C1 C2 . 1.413(5)
C1 C6 . 1.419(5)
C2 C3 . 1.395(5)
C2 C7 . 1.499(7)
C3 C4 . 1.373(6)
C3 H3 . 0.9500
C4 C5 . 1.391(6)
C4 C8 . 1.509(5)
C5 C6 . 1.385(5)
C5 H5 . 0.9500
C6 C9 . 1.509(5)
C7 H7A . 0.9800
C7 H7B . 0.9800
C7 H7C . 0.9800
C8 H8A . 0.9800
C8 H8B . 0.9800
C8 H8C . 0.9800
C9 H9A . 0.9800
C9 H9B . 0.9800
C9 H9C . 0.9800
C11 H11 . 0.9500
C13 C14 . 1.503(5)
C13 H13A . 0.9900
C13 H13B . 0.9900
C14 H14A . 0.9800
C14 H14B . 0.9800
C14 H14C . 0.9800
C15 C16 . 1.494(6)
C15 H15A . 0.9900
C15 H15B . 0.9900
C16 H16A . 0.9800
C16 H16B . 0.9800
C16 H16C . 0.9800

loop_
_geom_hbond_atom_site_label_D
_geom_hbond_atom_site_label_H
_geom_hbond_atom_site_label_A
_geom_hbond_site_symmetry_A
_geom_hbond_distance_DH
_geom_hbond_distance_HA
_geom_hbond_distance_DA
_geom_hbond_angle_DHA
C8 H8C Cg1 4_565 0.98 2.66 3.614(5) 166.0
C13 H13B O2 1_655 0.99 2.58 3.395(4) 139.7
C16 H16B O2 1_656 0.98 2.52 3.412(6) 151.6

loop_
_geom_torsion_atom_site_label_1
_geom_torsion_atom_site_label_2
_geom_torsion_atom_site_label_3
_geom_torsion_atom_site_label_4
_geom_torsion_site_symmetry_1
_geom_torsion
C10 N2 N3 C11 . -0.7(4)
C10 N2 N3 C12 . -176.0(3)
Ag1 O5 N5 O6 2_665 -14.1(4)
Ag1 O5 N5 O6 . 179.9(3)
Ag1 O5 N5 O4 2_665 164.7(3)
Ag1 O5 N5 O4 . -1.3(4)
O2 S1 C1 C2 . 140.4(3)
O1 S1 C1 C2 . 7.2(3)
C10 S1 C1 C2 . -106.7(3)
O2 S1 C1 C6 . -40.6(3)
O1 S1 C1 C6 . -173.8(3)
C10 S1 C1 C6 . 72.3(3)
C6 C1 C2 C3 . 3.5(5)
S1 C1 C2 C3 . -177.6(3)
C6 C1 C2 C7 . -175.3(3)
S1 C1 C2 C7 . 3.6(5)
C1 C2 C3 C4 . -1.4(5)
C7 C2 C3 C4 . 177.5(4)
C2 C3 C4 C5 . -1.3(6)
C2 C3 C4 C8 . 179.4(4)
C3 C4 C5 C6 . 2.1(6)
C8 C4 C5 C6 . -178.6(4)
C4 C5 C6 C1 . -0.1(6)
C4 C5 C6 C9 . -178.3(4)
C2 C1 C6 C5 . -2.8(5)
S1 C1 C6 C5 . 178.2(3)
C2 C1 C6 C9 . 175.2(4)
S1 C1 C6 C9 . -3.8(5)
N3 N2 C10 N1 . -0.7(4)
N3 N2 C10 S1 . -179.2(2)
C11 N1 C10 N2 . 1.8(4)
Ag1 N1 C10 N2 . -166.7(3)
C11 N1 C10 S1 . -179.8(3)
Ag1 N1 C10 S1 . 11.7(5)
O2 S1 C10 N2 . 161.7(3)
O1 S1 C10 N2 . -71.6(3)
C1 S1 C10 N2 . 45.1(3)
O2 S1 C10 N1 . -16.7(4)
O1 S1 C10 N1 . 110.0(3)
C1 S1 C10 N1 . -133.3(3)
C10 N1 C11 N3 . -2.1(4)
Ag1 N1 C11 N3 . 167.3(2)
N2 N3 C11 N1 . 1.9(4)
C12 N3 C11 N1 . 176.8(3)
C13 N4 C12 O3 . 160.4(4)
C15 N4 C12 O3 . -10.0(6)
C13 N4 C12 N3 . -21.2(5)
C15 N4 C12 N3 . 168.4(3)
C11 N3 C12 O3 . -39.4(5)
N2 N3 C12 O3 . 135.0(4)
C11 N3 C12 N4 . 142.0(4)
N2 N3 C12 N4 . -43.6(4)
C12 N4 C13 C14 . 116.8(4)
C15 N4 C13 C14 . -73.0(4)
C12 N4 C15 C16 . -70.8(5)
C13 N4 C15 C16 . 117.9(4)

_cod_database_fobs_code 2241890
